data_9003770
loop_
_publ_author_name
'Grew, E. S.'
'Barbier, J.'
'Britten, J.'
'Yates, M. G.'
'Polyakov, V. O.'
'Shcherbakova, E. P.'
'Halenius, U.'
'Shearer, C. K.'

_publ_section_title
;Makarochkinite, Ca2Fe2+4Fe3+TiSi4BeAlO20, a new beryllosilicate member of the
 aenigmatite-sapphirine-surinamite group from the Il'men Mountains (southern
 Urals), Russia Sample: 400shch6
;
_journal_name_full 'American Mineralogist'
_journal_page_first 1402
_journal_page_last 1412
_journal_paper_doi 10.2138/am.2005.1759
_journal_volume 90
_journal_year 2005
_chemical_formula_sum
;Al0.54 Be0.9 Ca1.69 Fe5.19 Mg0.25 Mn0.1 Na0.21 Nb0.04 O20 Si4.49 Ta0.01
 Ti0.59
;
_chemical_name_mineral Makarochkinite
_space_group_IT_number 2
_symmetry_space_group_name_Hall '-P 1'
_symmetry_space_group_name_H-M 'P -1'
_cell_angle_alpha 105.757
_cell_angle_beta 96.227
_cell_angle_gamma 124.861
_cell_formula_units_Z 2
_cell_length_a 10.355
_cell_length_b 10.751
_cell_length_c 8.873
_cell_volume 735.302
_database_code_amcsd 0003889
_exptl_crystal_density_diffrn 3.959
_cod_original_formula_sum 'Fe5.19 Mg.25 Ti.59 Nb.04 Ta.01 (Ca1.69 Na.21 Mn.1) Si4.49 Be.9 Al.54 O20'
_cod_database_code 9003770

loop_
_space_group_symop_operation_xyz
x,y,z
-x,-y,-z

loop_
_atom_site_aniso_label
_atom_site_aniso_U_11
_atom_site_aniso_U_22
_atom_site_aniso_U_33
_atom_site_aniso_U_12
_atom_site_aniso_U_13
_atom_site_aniso_U_23
Fe1 0.00820 0.00930 0.01120 0.00590 0.00170 0.00390
Mg1 0.00820 0.00930 0.01120 0.00590 0.00170 0.00390
Fe2 0.00680 0.01130 0.00940 0.00530 0.00260 0.00290
Mg2 0.00680 0.01130 0.00940 0.00530 0.00260 0.00290
Fe3_1 0.00740 0.01200 0.00990 0.00620 0.00283 0.00416
Mg3 0.00740 0.01200 0.00990 0.00620 0.00283 0.00416
Fe4 0.00800 0.01060 0.01220 0.00600 0.00316 0.00498
Mg4 0.00800 0.01060 0.01220 0.00600 0.00316 0.00498
Fe5 0.00820 0.01250 0.01050 0.00680 0.00323 0.00386
Mg5 0.00820 0.01250 0.01050 0.00680 0.00323 0.00386
Fe6 0.00840 0.01100 0.01130 0.00600 0.00309 0.00573
Mg6 0.00840 0.01100 0.01130 0.00600 0.00309 0.00573
Ti7 0.00790 0.01060 0.01060 0.00600 0.00235 0.00291
Fe7 0.00790 0.01060 0.01060 0.00600 0.00235 0.00291
Nb7 0.00790 0.01060 0.01060 0.00600 0.00235 0.00291
Ta7 0.00790 0.01060 0.01060 0.00600 0.00235 0.00291
Ca8 0.01330 0.01340 0.01200 0.00780 0.00340 0.00560
Na8 0.01330 0.01340 0.01200 0.00780 0.00340 0.00560
Mn8 0.01330 0.01340 0.01200 0.00780 0.00340 0.00560
Ca9 0.01330 0.01260 0.01380 0.00240 0.00680 0.00330
Na9 0.01330 0.01260 0.01380 0.00240 0.00680 0.00330
Mn9 0.01330 0.01260 0.01380 0.00240 0.00680 0.00330
Si1 0.00680 0.00790 0.00890 0.00460 0.00340 0.00320
Be1 0.00680 0.00790 0.00890 0.00460 0.00340 0.00320
Si2 0.00650 0.00850 0.00770 0.00500 0.00240 0.00330
Si3 0.00590 0.00740 0.00800 0.00440 0.00220 0.00270
Al3 0.00590 0.00740 0.00800 0.00440 0.00220 0.00270
Fe3_2 0.00590 0.00740 0.00800 0.00440 0.00220 0.00270
Si4 0.00710 0.00860 0.00840 0.00450 0.00290 0.00340
Be4 0.00710 0.00860 0.00840 0.00450 0.00290 0.00340
Si5 0.00520 0.00700 0.00670 0.00380 0.00150 0.00220
Si6 0.00550 0.00790 0.00780 0.00460 0.00290 0.00300
O1 0.01110 0.00930 0.00940 0.00530 0.00330 0.00260
O2 0.01140 0.01150 0.01130 0.00850 0.00270 0.00270
O3 0.01180 0.01380 0.01050 0.00890 0.00400 0.00530
O4 0.01500 0.01510 0.01260 0.01100 -0.00190 -0.00080
O5 0.01080 0.00810 0.00970 0.00610 0.00140 0.00200
O6 0.00950 0.01130 0.01180 0.00690 0.00380 0.00250
O7 0.00690 0.01010 0.01140 0.00530 0.00350 0.00610
O8 0.00920 0.01230 0.01110 0.00570 0.00390 0.00520
O9 0.01380 0.01440 0.01010 0.01070 0.00500 0.00580
O10 0.00920 0.01070 0.00910 0.00800 0.00310 0.00350
O11 0.01120 0.01320 0.01500 0.00890 0.00640 0.00810
O12 0.01250 0.01210 0.00890 0.00650 0.00240 0.00050
O13 0.00870 0.00990 0.01280 0.00450 0.00390 0.00490
O14 0.00960 0.01390 0.01640 0.00680 0.00340 0.00230
O15 0.00740 0.01100 0.01010 0.00560 0.00260 0.00260
O16 0.00850 0.01060 0.00820 0.00500 0.00120 0.00190
O17 0.00740 0.01090 0.01080 0.00490 0.00390 0.00660
O18 0.01490 0.01370 0.01190 0.01070 0.00400 0.00450
O19 0.01000 0.00910 0.01440 0.00530 0.00680 0.00450
O20 0.00790 0.01030 0.01200 0.00530 0.00520 0.00450

loop_
_atom_site_label
_atom_site_fract_x
_atom_site_fract_y
_atom_site_fract_z
_atom_site_occupancy
_atom_site_U_iso_or_equiv
Fe1 0.00000 0.00000 0.50000 0.90000 0.00963
Mg1 0.00000 0.00000 0.50000 0.10000 0.00963
Fe2 0.00000 0.50000 0.00000 0.98000 0.00993
Mg2 0.00000 0.50000 0.00000 0.02000 0.00993
Fe3_1 0.32185 0.85956 0.17419 0.97000 0.00987
Mg3 0.32185 0.85956 0.17419 0.03000 0.00987
Fe4 0.76906 0.82165 0.14405 0.94000 0.01011
Mg4 0.76906 0.82165 0.14405 0.06000 0.01011
Fe5 0.09463 0.94086 0.06167 0.91000 0.01050
Mg5 0.09463 0.94086 0.06167 0.09000 0.01050
Fe6 0.59478 0.94047 0.06207 0.99000 0.01006
Mg6 0.59478 0.94047 0.06207 0.01000 0.01006
Ti7 0.99574 0.73849 0.26030 0.59000 0.01012
Fe7 0.99574 0.73849 0.26030 0.37000 0.01012
Nb7 0.99574 0.73849 0.26030 0.04000 0.01012
Ta7 0.99574 0.73849 0.26030 0.01000 0.01012
Ca8 0.21711 0.63177 0.39355 0.79000 0.01407
Na8 0.21711 0.63177 0.39355 0.16000 0.01407
Mn8 0.21711 0.63177 0.39355 0.05000 0.01407
Ca9 0.65223 0.60171 0.37792 0.90000 0.01519
Na9 0.65223 0.60171 0.37792 0.05000 0.01519
Mn9 0.65223 0.60171 0.37792 0.05000 0.01519
Si1 0.46973 0.23651 0.33263 0.56000 0.00790
Be1 0.46973 0.23651 0.33263 0.44000 0.00790
Si2 0.98320 0.23624 0.34353 1.00000 0.00745
Si3 0.78616 0.34290 0.24127 0.39000 0.00713
Al3 0.78616 0.34290 0.24127 0.54000 0.00713
Fe3_2 0.78616 0.34290 0.24127 0.07000 0.00713
Si4 0.27293 0.33670 0.22690 0.54000 0.00840
Be4 0.27293 0.33670 0.22690 0.46000 0.00840
Si5 0.64411 0.94272 0.44502 1.00000 0.00663
Si6 0.35661 0.55818 0.05087 1.00000 0.00691
O1 0.34890 0.06510 0.16450 1.00000 0.01110
O2 0.85720 0.06570 0.17310 1.00000 0.01130
O3 0.55510 0.95520 0.29460 1.00000 0.01140
O4 0.01770 0.93430 0.26660 1.00000 0.01570
O5 0.24200 0.87520 0.39420 1.00000 0.01010
O6 0.75000 0.87820 0.39010 1.00000 0.01110
O7 0.49430 0.19610 0.49540 1.00000 0.00920
O8 0.95490 0.78030 0.48850 1.00000 0.01140
O9 0.89090 0.31990 0.37940 1.00000 0.01130
O10 0.39650 0.33840 0.36050 1.00000 0.00880
O11 0.65830 0.16970 0.06670 1.00000 0.01160
O12 0.14850 0.16430 0.06220 1.00000 0.01310
O13 0.52740 0.71010 0.03910 1.00000 0.01130
O14 0.06730 0.73490 0.06470 1.00000 0.01470
O15 0.24590 0.61330 0.11610 1.00000 0.01020
O16 0.74730 0.60200 0.13200 1.00000 0.01050
O17 0.39860 0.49750 0.18670 1.00000 0.00950
O18 0.94240 0.51420 0.22590 1.00000 0.01270
O19 0.16010 0.37100 0.31860 1.00000 0.01140
O20 0.66630 0.36880 0.33740 1.00000 0.01030

loop_
_cod_changelog_entry_id
_cod_changelog_entry_author
_cod_changelog_entry_date
_cod_changelog_entry_text
1
;cod-tools version 3.10.1
Id: cif_fix_AMCSD_atom_labels 10224 2024-08-07 11:09:31Z saulius
;
2024-08-07T19:39:07+03:00
;Changed the following '_atom_site_label' values:
the first duplicated label 'Fe3'  converted to 'Fe3_1'
duplicated label 'Fe3' at index 27 converted to 'Fe3_2'
;

loop_
_cod_related_entry_id
_cod_related_entry_database
_cod_related_entry_code
1 AMCSD 0003889
